data_4084210
loop_
_publ_author_name
'Koutsantonis, George A.'
'Low, Paul J.'
'Mackenzie, Campbell F. R.'
'Skelton, Brian W.'
'Yufit, Dmitry S.'

_publ_section_title
;
 Coordinating Tectons: Bimetallic Complexes from Bipyridyl Terminated
 Group 8 Alkynyl Complexes
;
_journal_issue 18
_journal_name_full Organometallics
_journal_page_first 4911
_journal_paper_doi 10.1021/om500172r
_journal_volume 33
_journal_year 2014
_chemical_formula_moiety 'C65 H51 Cl2 N2 O3 P4 Re Ru, 7/2(C H2 Cl2)'
_chemical_formula_sum 'C68.5 H58 Cl9 N2 O3 P4 Re Ru'
_chemical_formula_weight 1687.37
_chemical_name_systematic
;
 ?
;
_space_group_IT_number 2
_symmetry_cell_setting triclinic
_symmetry_space_group_name_Hall '-P 1'
_symmetry_space_group_name_H-M 'P -1'
_atom_sites_solution_hydrogens geom
_atom_sites_solution_primary direct
_atom_sites_solution_secondary difmap
_audit_creation_date 2012-12-19T09:54:31-00:00
_audit_creation_method 'WinGX routine CIF_UPDATE'
_cell_angle_alpha 93.967(2)
_cell_angle_beta 91.555(2)
_cell_angle_gamma 93.113(2)
_cell_formula_units_Z 2
_cell_length_a 12.0480(3)
_cell_length_b 12.0629(3)
_cell_length_c 24.1676(7)
_cell_measurement_reflns_used 15683
_cell_measurement_temperature 100(2)
_cell_measurement_theta_max 31.7479
_cell_measurement_theta_min 2.832
_cell_volume 3497.10(16)
_computing_cell_refinement
;
        CrysAlisPro, Oxford Diffraction Ltd.,
        Version 1.171.33.52 (release 06-11-2009 CrysAlis171 .NET)
        (compiled Nov  6 2009,16:24:50)
;
_computing_data_collection
;
        CrysAlisPro, Oxford Diffraction Ltd.,
        Version 1.171.33.52 (release 06-11-2009 CrysAlis171 .NET)
        (compiled Nov  6 2009,16:24:50)
;
_computing_data_reduction
;
        CrysAlisPro, Oxford Diffraction Ltd.,
        Version 1.171.33.52 (release 06-11-2009 CrysAlis171 .NET)
        (compiled Nov  6 2009,16:24:50)
;
_computing_molecular_graphics 'OrtepII (Johnson, C. K. (1976)'
_computing_publication_material 'WinGX Farrugia, L. J. (1999)'
_computing_structure_refinement 'SHELXL-97 (Sheldrick, 2008)'
_diffrn_ambient_temperature 100(2)
_diffrn_detector_area_resol_mean 16.0009
_diffrn_measured_fraction_theta_full 0.999
_diffrn_measured_fraction_theta_max 0.999
_diffrn_measurement_device_type 'Oxford Diffraction Xcalibur diffractometer'
_diffrn_measurement_method '\w scans'
_diffrn_orient_matrix_UB_11 0.0430667
_diffrn_orient_matrix_UB_12 -0.0358862
_diffrn_orient_matrix_UB_13 -0.0069031
_diffrn_orient_matrix_UB_21 0.0276579
_diffrn_orient_matrix_UB_22 0.0429759
_diffrn_orient_matrix_UB_23 -0.0138463
_diffrn_orient_matrix_UB_31 0.0293251
_diffrn_orient_matrix_UB_32 0.0188082
_diffrn_orient_matrix_UB_33 0.0250331
_diffrn_radiation_monochromator graphite
_diffrn_radiation_type MoK\a
_diffrn_radiation_wavelength 0.71073
_diffrn_reflns_av_R_equivalents 0.0648
_diffrn_reflns_av_unetI/netI 0.0764
_diffrn_reflns_limit_h_max 16
_diffrn_reflns_limit_h_min -16
_diffrn_reflns_limit_k_max 16
_diffrn_reflns_limit_k_min -16
_diffrn_reflns_limit_l_max 33
_diffrn_reflns_limit_l_min -33
_diffrn_reflns_number 66301
_diffrn_reflns_theta_full 30
_diffrn_reflns_theta_max 30
_diffrn_reflns_theta_min 2.84
_exptl_absorpt_coefficient_mu 2.427
_exptl_absorpt_correction_T_max 0.965
_exptl_absorpt_correction_T_min 0.685
_exptl_absorpt_correction_type analytical
_exptl_absorpt_process_details
;
        CrysAlisPro, Agilent Technologies,
        Version 1.171.35.21 (release 20-01-2012 CrysAlis171 .NET)
        (compiled Jan 23 2012,18:06:46)
Analytical numeric absorption correction using a multifaceted crystal
                        model based on expressions derived by R.C. Clark & J.S.
        (Clark, R. C. & Reid, J. S. (1995). Acta Cryst. A51, 887-897)

;
_exptl_crystal_colour orange
_exptl_crystal_density_diffrn 1.602
_exptl_crystal_density_method 'not measured'
_exptl_crystal_description plate
_exptl_crystal_F_000 1678
_exptl_crystal_size_max 0.21
_exptl_crystal_size_mid 0.10
_exptl_crystal_size_min 0.02
_refine_diff_density_max 1.963
_refine_diff_density_min -1.529
_refine_diff_density_rms 0.151
_refine_ls_extinction_method none
_refine_ls_goodness_of_fit_ref 1.137
_refine_ls_hydrogen_treatment constr
_refine_ls_matrix_type full
_refine_ls_number_parameters 860
_refine_ls_number_reflns 20362
_refine_ls_number_restraints 55
_refine_ls_restrained_S_all 1.143
_refine_ls_R_factor_all 0.0891
_refine_ls_R_factor_gt 0.0684
_refine_ls_shift/su_max 0.004
_refine_ls_shift/su_mean 0
_refine_ls_structure_factor_coef Fsqd
_refine_ls_weighting_details 'calc w=1/[\s^2^(Fo^2^)+(0.0370P)^2^+10.6995P] where P=(Fo^2^+2Fc^2^)/3'
_refine_ls_weighting_scheme calc
_refine_ls_wR_factor_gt 0.1197
_refine_ls_wR_factor_ref 0.1261
_reflns_number_gt 16736
_reflns_number_total 20362
_reflns_threshold_expression I>2\s(I)
_cod_data_source_file om500172r_si_001.cif
_cod_data_source_block gk333
_cod_original_sg_symbol_Hall '-p 1'
_cod_original_formula_sum 'C68.50 H58 Cl9 N2 O3 P4 Re Ru'
_cod_database_code 4084210

loop_
_symmetry_equiv_pos_as_xyz
'x, y, z'
'-x, -y, -z'

loop_
_atom_site_label
_atom_site_type_symbol
_atom_site_fract_x
_atom_site_fract_y
_atom_site_fract_z
_atom_site_U_iso_or_equiv
_atom_site_adp_type
_atom_site_occupancy
_atom_site_symmetry_multiplicity
_atom_site_calc_flag
_atom_site_refinement_flags
_atom_site_disorder_assembly
_atom_site_disorder_group
Ru1 Ru 0.04627(3) 0.88874(3) 0.273453(16) 0.01419(8) Uani 1 1 d . . .
Re1 Re -0.325288(17) 1.290935(17) 0.078482(9) 0.01968(6) Uani 1 1 d . . .
Cl1 Cl 0.19835(11) 0.84409(11) 0.33878(6) 0.0277(3) Uani 1 1 d . . .
Cl2 Cl -0.25793(12) 1.20634(12) -0.00846(6) 0.0317(3) Uani 1 1 d . . .
C11 C -0.3489(5) 1.4294(5) 0.0481(2) 0.0282(12) Uani 1 1 d . . .
O11 O -0.3660(4) 1.5132(3) 0.0297(2) 0.0434(12) Uani 1 1 d . . .
C21 C -0.1783(4) 1.3470(4) 0.1026(2) 0.0236(11) Uani 1 1 d . . .
O21 O -0.0910(3) 1.3808(3) 0.11794(18) 0.0318(9) Uani 1 1 d . . .
C31 C -0.3809(5) 1.3519(5) 0.1500(3) 0.0317(3) Uani 1 1 d . . .
O31 O -0.4027(4) 1.3917(4) 0.1885(2) 0.0514(13) Uani 1 1 d . . .
C1 C -0.0743(4) 0.9260(4) 0.2224(2) 0.0175(10) Uani 1 1 d . . .
C2 C -0.1488(4) 0.9508(4) 0.1915(2) 0.0196(10) Uani 1 1 d . . .
N11 N -0.3212(3) 1.1238(3) 0.10705(17) 0.0152(8) Uani 1 1 d . . .
C12 C -0.4122(4) 1.0544(4) 0.0945(2) 0.0170(9) Uani 1 1 d . . .
C13 C -0.4177(4) 0.9459(4) 0.1113(2) 0.0195(10) Uani 1 1 d . . .
H13 H -0.4807 0.8972 0.1012 0.023 Uiso 1 1 calc R . .
C14 C -0.3314(4) 0.9097(4) 0.1425(2) 0.0208(10) Uani 1 1 d . . .
H14 H -0.3351 0.8359 0.1541 0.025 Uiso 1 1 calc R . .
C15 C -0.2380(4) 0.9811(4) 0.1573(2) 0.0167(9) Uani 1 1 d . . .
C16 C -0.2371(4) 1.0867(4) 0.1365(2) 0.0176(10) Uani 1 1 d . . .
H16 H -0.1726 1.135 0.1438 0.021 Uiso 1 1 calc R . .
N21 N -0.4852(3) 1.2096(3) 0.05184(18) 0.0189(9) Uani 1 1 d . . .
C22 C -0.5038(4) 1.1015(4) 0.0640(2) 0.0170(9) Uani 1 1 d . . .
C23 C -0.6026(4) 1.0428(4) 0.0485(2) 0.0207(10) Uani 1 1 d . . .
H23 H -0.614 0.9673 0.0569 0.025 Uiso 1 1 calc R . .
C24 C -0.6851(4) 1.0944(5) 0.0206(2) 0.0233(11) Uani 1 1 d . . .
H24 H -0.7537 1.0551 0.0101 0.028 Uiso 1 1 calc R . .
C25 C -0.6661(4) 1.2041(5) 0.0084(2) 0.0257(12) Uani 1 1 d . . .
H25 H -0.7214 1.2413 -0.0106 0.031 Uiso 1 1 calc R . .
C26 C -0.5657(4) 1.2582(4) 0.0244(2) 0.0228(11) Uani 1 1 d . . .
H26 H -0.5526 1.3332 0.0156 0.027 Uiso 1 1 calc R . .
P1 P -0.00450(10) 1.02914(10) 0.33900(5) 0.0173(3) Uani 1 1 d . . .
C111 C -0.0948(4) 1.1371(4) 0.3197(2) 0.0200(10) Uani 1 1 d . . .
C112 C -0.1707(4) 1.1807(4) 0.3564(2) 0.0231(11) Uani 1 1 d . . .
H112 H -0.1815 1.1487 0.3908 0.028 Uiso 1 1 calc R . .
C113 C -0.2312(4) 1.2710(5) 0.3430(3) 0.0280(12) Uani 1 1 d . . .
H113 H -0.2834 1.2998 0.3682 0.034 Uiso 1 1 calc R . .
C114 C -0.2154(5) 1.3187(5) 0.2935(3) 0.0290(13) Uani 1 1 d . . .
H114 H -0.2563 1.3806 0.2846 0.035 Uiso 1 1 calc R . .
C115 C -0.1400(5) 1.2765(4) 0.2567(3) 0.0284(12) Uani 1 1 d . . .
H115 H -0.1291 1.3093 0.2225 0.034 Uiso 1 1 calc R . .
C116 C -0.0795(4) 1.1850(4) 0.2697(2) 0.0227(11) Uani 1 1 d . . .
H116 H -0.028 1.1558 0.2442 0.027 Uiso 1 1 calc R . .
C121 C 0.0932(4) 1.1087(4) 0.3878(2) 0.0210(10) Uani 1 1 d . . .
C122 C 0.1223(4) 1.2195(4) 0.3800(3) 0.0278(12) Uani 1 1 d . . .
H122 H 0.086 1.2553 0.3513 0.033 Uiso 1 1 calc R . .
C123 C 0.2044(5) 1.2789(5) 0.4139(3) 0.0329(13) Uani 1 1 d . . .
H123 H 0.2229 1.3549 0.4085 0.039 Uiso 1 1 calc R . .
C124 C 0.2581(5) 1.2270(5) 0.4550(3) 0.0349(14) Uani 1 1 d . . .
H124 H 0.3145 1.2669 0.4777 0.042 Uiso 1 1 calc R . .
C125 C 0.2303(5) 1.1176(5) 0.4634(2) 0.0328(13) Uani 1 1 d . . .
H125 H 0.2668 1.0824 0.4922 0.039 Uiso 1 1 calc R . .
C126 C 0.1484(4) 1.0582(5) 0.4297(2) 0.0267(12) Uani 1 1 d . . .
H126 H 0.1302 0.9823 0.4354 0.032 Uiso 1 1 calc R . .
C10 C -0.0868(4) 0.9329(4) 0.3806(2) 0.0221(11) Uani 1 1 d . . .
H10A H -0.0479 0.9186 0.4158 0.027 Uiso 1 1 calc R . .
H10B H -0.1619 0.9587 0.3881 0.027 Uiso 1 1 calc R . .
P2 P -0.09000(10) 0.81198(10) 0.32899(5) 0.0174(3) Uani 1 1 d . . .
C211 C -0.2342(4) 0.7941(5) 0.3030(2) 0.0227(11) Uani 1 1 d . . .
C212 C -0.2996(5) 0.8846(5) 0.2985(2) 0.0285(12) Uani 1 1 d . . .
H212 H -0.2704 0.9571 0.3108 0.034 Uiso 1 1 calc R . .
C213 C -0.4070(5) 0.8703(6) 0.2762(3) 0.0374(15) Uani 1 1 d . . .
H213 H -0.4516 0.9325 0.2737 0.045 Uiso 1 1 calc R . .
C214 C -0.4488(5) 0.7652(7) 0.2577(3) 0.0455(18) Uani 1 1 d . . .
H214 H -0.5228 0.7553 0.2429 0.055 Uiso 1 1 calc R . .
C215 C -0.3843(5) 0.6739(6) 0.2604(3) 0.0450(17) Uani 1 1 d . . .
H215 H -0.413 0.602 0.2466 0.054 Uiso 1 1 calc R . .
C216 C -0.2770(5) 0.6889(5) 0.2836(3) 0.0320(13) Uani 1 1 d . . .
H216 H -0.2327 0.6266 0.2861 0.038 Uiso 1 1 calc R . .
C221 C -0.0753(4) 0.6886(4) 0.3674(2) 0.0205(10) Uani 1 1 d . . .
C222 C -0.0060(5) 0.6086(5) 0.3483(2) 0.0324(13) Uani 1 1 d . . .
H222 H 0.0373 0.6209 0.3168 0.039 Uiso 1 1 calc R . .
C223 C 0.0016(6) 0.5102(5) 0.3743(3) 0.0395(16) Uani 1 1 d . . .
H223 H 0.0488 0.4553 0.3599 0.047 Uiso 1 1 calc R . .
C224 C -0.0581(5) 0.4914(5) 0.4205(3) 0.0344(14) Uani 1 1 d . . .
H224 H -0.0523 0.4242 0.4385 0.041 Uiso 1 1 calc R . .
C225 C -0.1268(6) 0.5721(6) 0.4405(3) 0.0407(16) Uani 1 1 d . . .
H225 H -0.168 0.5608 0.4728 0.049 Uiso 1 1 calc R . .
C226 C -0.1360(5) 0.6701(5) 0.4134(3) 0.0367(15) Uani 1 1 d . . .
H226 H -0.1846 0.7243 0.4271 0.044 Uiso 1 1 calc R . .
P3 P 0.10280(10) 0.74604(10) 0.21017(5) 0.0156(2) Uani 1 1 d . . .
C311 C 0.0180(4) 0.6982(4) 0.1487(2) 0.0168(9) Uani 1 1 d . . .
C312 C -0.0975(4) 0.6879(4) 0.1520(2) 0.0199(10) Uani 1 1 d . . .
H312 H -0.1319 0.7078 0.1859 0.024 Uiso 1 1 calc R . .
C313 C -0.1621(4) 0.6484(4) 0.1056(2) 0.0232(11) Uani 1 1 d . . .
H313 H -0.2407 0.6406 0.1078 0.028 Uiso 1 1 calc R . .
C314 C -0.1119(5) 0.6205(4) 0.0560(2) 0.0252(12) Uani 1 1 d . . .
H314 H -0.1563 0.5934 0.0244 0.03 Uiso 1 1 calc R . .
C315 C 0.0020(5) 0.6316(4) 0.0523(2) 0.0261(12) Uani 1 1 d . . .
H315 H 0.0358 0.6137 0.018 0.031 Uiso 1 1 calc R . .
C316 C 0.0665(5) 0.6687(4) 0.0984(2) 0.0258(11) Uani 1 1 d . . .
H316 H 0.1451 0.6743 0.0959 0.031 Uiso 1 1 calc R . .
C321 C 0.1596(4) 0.6157(4) 0.2298(2) 0.0182(10) Uani 1 1 d . . .
C322 C 0.1013(4) 0.5149(4) 0.2172(2) 0.0222(11) Uani 1 1 d . . .
H322 H 0.0335 0.5126 0.196 0.027 Uiso 1 1 calc R . .
C323 C 0.1409(5) 0.4171(4) 0.2352(3) 0.0299(13) Uani 1 1 d . . .
H323 H 0.0996 0.3484 0.2265 0.036 Uiso 1 1 calc R . .
C324 C 0.2396(5) 0.4191(5) 0.2654(3) 0.0394(16) Uani 1 1 d . . .
H324 H 0.2671 0.3519 0.2771 0.047 Uiso 1 1 calc R . .
C325 C 0.2983(5) 0.5191(6) 0.2785(3) 0.0422(17) Uani 1 1 d . . .
H325 H 0.3662 0.5207 0.2996 0.051 Uiso 1 1 calc R . .
C326 C 0.2588(4) 0.6178(5) 0.2613(3) 0.0304(13) Uani 1 1 d . . .
H326 H 0.2993 0.6865 0.2709 0.036 Uiso 1 1 calc R . .
C20 C 0.2216(4) 0.8313(4) 0.1853(2) 0.0192(10) Uani 1 1 d . . .
H20A H 0.2236 0.8283 0.1443 0.023 Uiso 1 1 calc R . .
H20B H 0.294 0.8111 0.2009 0.023 Uiso 1 1 calc R . .
P4 P 0.17804(10) 0.96742(10) 0.21578(5) 0.0150(2) Uani 1 1 d . . .
C411 C 0.1315(4) 1.0411(4) 0.1566(2) 0.0176(10) Uani 1 1 d . . .
C412 C 0.0623(4) 0.9840(4) 0.1154(2) 0.0211(10) Uani 1 1 d . . .
H412 H 0.047 0.9061 0.1164 0.025 Uiso 1 1 calc R . .
C413 C 0.0160(4) 1.0400(5) 0.0732(2) 0.0260(12) Uani 1 1 d . . .
H413 H -0.0303 1.0005 0.0452 0.031 Uiso 1 1 calc R . .
C414 C 0.0373(5) 1.1543(5) 0.0717(2) 0.0281(12) Uani 1 1 d . . .
H414 H 0.0043 1.1931 0.0432 0.034 Uiso 1 1 calc R . .
C415 C 0.1057(5) 1.2104(5) 0.1114(2) 0.0279(12) Uani 1 1 d . . .
H415 H 0.1212 1.2882 0.1098 0.033 Uiso 1 1 calc R . .
C416 C 0.1532(4) 1.1552(4) 0.1542(2) 0.0235(11) Uani 1 1 d . . .
H416 H 0.2002 1.1954 0.1818 0.028 Uiso 1 1 calc R . .
C421 C 0.3048(4) 1.0472(4) 0.2403(2) 0.0185(10) Uani 1 1 d . . .
C422 C 0.3153(4) 1.0889(5) 0.2946(2) 0.0261(12) Uani 1 1 d . . .
H422 H 0.2581 1.0729 0.3196 0.031 Uiso 1 1 calc R . .
C423 C 0.4097(5) 1.1547(5) 0.3134(3) 0.0311(13) Uani 1 1 d . . .
H423 H 0.4163 1.1835 0.351 0.037 Uiso 1 1 calc R . .
C424 C 0.4929(5) 1.1778(5) 0.2774(3) 0.0322(13) Uani 1 1 d . . .
H424 H 0.5566 1.2235 0.2899 0.039 Uiso 1 1 calc RD . .
C425 C 0.4837(5) 1.1343(5) 0.2231(3) 0.0323(13) Uani 1 1 d . . .
H425 H 0.542 1.1487 0.1985 0.039 Uiso 1 1 calc R . .
C426 C 0.3900(4) 1.0699(4) 0.2043(2) 0.0248(11) Uani 1 1 d . . .
H426 H 0.3839 1.0411 0.1667 0.03 Uiso 1 1 calc R . .
C01 C 0.1578(7) 0.7161(7) 0.4651(3) 0.048(2) Uani 0.849(4) 1 d PD A 1
H01A H 0.12 0.6415 0.4574 0.058 Uiso 0.849(4) 1 calc PR A 1
H01B H 0.1715 0.7478 0.429 0.058 Uiso 0.849(4) 1 calc PR A 1
Cl11 Cl 0.07023(16) 0.80112(17) 0.50309(8) 0.0419(6) Uani 0.849(4) 1 d PD A 1
Cl12 Cl 0.2838(2) 0.7024(3) 0.49910(12) 0.0854(11) Uani 0.849(4) 1 d PD A 1
C01' C 0.229(6) 0.692(4) 0.4347(17) 0.09(2) Uiso 0.151(4) 1 d PD A 2
H01C H 0.1509 0.6726 0.4231 0.114 Uiso 0.151(4) 1 calc PR A 2
H01D H 0.2658 0.7299 0.4046 0.114 Uiso 0.151(4) 1 calc PR A 2
Cl13 Cl 0.234(3) 0.780(2) 0.4949(12) 0.147(11) Uiso 0.151(4) 1 d PD A 2
Cl14 Cl 0.2959(18) 0.5697(17) 0.4454(9) 0.105(7) Uiso 0.151(4) 1 d PD A 2
C02 C 0.5270(7) 0.0662(6) 0.5878(4) 0.055(2) Uani 1 1 d . . .
H02A H 0.5923 0.0638 0.5638 0.065 Uiso 1 1 calc R . .
H02B H 0.5539 0.0624 0.6267 0.065 Uiso 1 1 calc R . .
Cl21 Cl 0.4350(2) -0.04918(19) 0.56915(10) 0.0664(6) Uani 1 1 d . . .
Cl22 Cl 0.4624(2) 0.19195(19) 0.58125(10) 0.0714(6) Uani 1 1 d . . .
C03 C 0.3822(15) 0.5857(13) 0.0911(8) 0.078(4) Uani 0.5 1 d PD B 1
H03A H 0.4188 0.5642 0.0561 0.094 Uiso 0.5 1 calc PR B 1
H03B H 0.3233 0.6362 0.082 0.094 Uiso 0.5 1 calc PR B 1
Cl31 Cl 0.4770(3) 0.6572(3) 0.1342(2) 0.0570(12) Uani 0.5 1 d PD B 1
Cl32 Cl 0.3209(10) 0.4695(9) 0.1151(5) 0.070(2) Uani 0.5 1 d PD B 1
C03' C 0.4066(15) 0.5431(12) 0.1415(8) 0.078(4) Uani 0.5 1 d PD C 2
H03C H 0.3772 0.5654 0.1782 0.094 Uiso 0.5 1 calc PR C 2
H03D H 0.4802 0.5126 0.1479 0.094 Uiso 0.5 1 calc PR C 2
Cl33 Cl 0.4239(7) 0.6588(4) 0.1048(2) 0.0904(19) Uani 0.5 1 d PD C 2
Cl34 Cl 0.3189(15) 0.4402(10) 0.1096(7) 0.113(5) Uani 0.5 1 d PD C 2
C04 C 0.4812(16) 0.4045(14) 0.3768(8) 0.044(2) Uani 0.25 1 d PDU D -1
H04A H 0.484 0.3453 0.3465 0.053 Uiso 0.25 1 calc PR D -1
H04B H 0.4065 0.4349 0.3754 0.053 Uiso 0.25 1 calc PR D -1
Cl41 Cl 0.5735(6) 0.5008(6) 0.3683(3) 0.0509(17) Uani 0.25 1 d PDU D -1
Cl42 Cl 0.5033(17) 0.3498(16) 0.4395(7) 0.177(8) Uani 0.25 1 d PDU D -1
C04' C 0.467(3) 0.472(3) 0.5217(10) 0.044(2) Uani 0.25 1 d PDU E -2
H04C H 0.4874 0.3952 0.5267 0.053 Uiso 0.25 1 calc PR E -2
H04D H 0.3864 0.4704 0.5118 0.053 Uiso 0.25 1 calc PR E -2
Cl43 Cl 0.4940(8) 0.5541(9) 0.5829(4) 0.079(3) Uani 0.25 1 d PDU E -2
Cl44 Cl 0.5422(19) 0.5264(18) 0.4697(6) 0.103(4) Uani 0.25 1 d PDU E -2

loop_
_atom_site_aniso_label
_atom_site_aniso_U_11
_atom_site_aniso_U_22
_atom_site_aniso_U_33
_atom_site_aniso_U_23
_atom_site_aniso_U_13
_atom_site_aniso_U_12
Ru1 0.01403(17) 0.01326(17) 0.0156(2) 0.00300(14) 0.00017(14) 0.00127(14)
Re1 0.01697(9) 0.01421(9) 0.02832(12) 0.00829(8) -0.00471(8) -0.00092(7)
Cl1 0.0285(7) 0.0266(6) 0.0282(7) 0.0057(5) -0.0065(5) 0.0025(5)
Cl2 0.0300(7) 0.0297(7) 0.0352(8) 0.0063(6) 0.0007(6) -0.0056(5)
C11 0.024(3) 0.025(3) 0.035(3) 0.008(2) -0.012(2) -0.005(2)
O11 0.034(2) 0.023(2) 0.074(3) 0.021(2) -0.022(2) -0.0033(18)
C21 0.025(3) 0.015(2) 0.031(3) 0.007(2) -0.007(2) 0.002(2)
O21 0.0235(19) 0.0191(19) 0.052(3) 0.0053(18) -0.0097(19) 0.0010(15)
C31 0.0300(7) 0.0297(7) 0.0352(8) 0.0063(6) 0.0007(6) -0.0056(5)
O31 0.046(3) 0.049(3) 0.061(4) 0.020(3) -0.003(3) -0.001(2)
C1 0.017(2) 0.016(2) 0.020(3) 0.0020(19) 0.0048(19) 0.0004(18)
C2 0.019(2) 0.016(2) 0.024(3) 0.004(2) 0.003(2) -0.0001(18)
N11 0.0152(18) 0.0131(18) 0.018(2) 0.0055(15) -0.0013(16) 0.0016(15)
C12 0.019(2) 0.016(2) 0.016(2) 0.0036(18) 0.0035(19) 0.0015(18)
C13 0.016(2) 0.016(2) 0.025(3) -0.001(2) 0.001(2) -0.0025(18)
C14 0.023(2) 0.015(2) 0.026(3) 0.007(2) 0.003(2) 0.0029(19)
C15 0.018(2) 0.015(2) 0.017(2) 0.0008(18) 0.0005(18) 0.0025(18)
C16 0.015(2) 0.018(2) 0.020(3) 0.0046(19) 0.0001(19) 0.0010(18)
N21 0.0171(19) 0.019(2) 0.021(2) 0.0062(17) -0.0016(17) 0.0003(16)
C22 0.020(2) 0.015(2) 0.017(2) 0.0018(18) 0.0006(19) 0.0032(18)
C23 0.020(2) 0.021(2) 0.021(3) 0.003(2) 0.000(2) -0.0004(19)
C24 0.017(2) 0.029(3) 0.024(3) 0.002(2) -0.002(2) 0.001(2)
C25 0.020(2) 0.032(3) 0.026(3) 0.004(2) -0.003(2) 0.007(2)
C26 0.017(2) 0.022(3) 0.030(3) 0.009(2) 0.001(2) 0.006(2)
P1 0.0185(6) 0.0161(6) 0.0177(7) 0.0029(5) 0.0014(5) 0.0018(5)
C111 0.018(2) 0.016(2) 0.027(3) 0.001(2) -0.002(2) 0.0000(18)
C112 0.022(2) 0.024(3) 0.023(3) 0.003(2) 0.003(2) 0.002(2)
C113 0.023(3) 0.027(3) 0.034(3) -0.003(2) 0.001(2) 0.007(2)
C114 0.026(3) 0.023(3) 0.038(4) -0.001(2) -0.008(2) 0.006(2)
C115 0.034(3) 0.020(3) 0.031(3) 0.003(2) -0.006(2) 0.001(2)
C116 0.026(3) 0.018(2) 0.023(3) -0.003(2) 0.001(2) 0.004(2)
C121 0.022(2) 0.021(2) 0.020(3) -0.003(2) 0.002(2) 0.004(2)
C122 0.024(3) 0.022(3) 0.037(3) -0.001(2) -0.004(2) 0.001(2)
C123 0.034(3) 0.025(3) 0.038(4) -0.006(3) -0.003(3) 0.001(2)
C124 0.029(3) 0.041(4) 0.032(3) -0.009(3) -0.004(3) -0.002(3)
C125 0.033(3) 0.041(3) 0.024(3) 0.001(3) -0.007(2) 0.006(3)
C126 0.027(3) 0.027(3) 0.026(3) -0.003(2) -0.001(2) 0.003(2)
C10 0.025(3) 0.022(3) 0.020(3) 0.004(2) 0.004(2) 0.002(2)
P2 0.0176(6) 0.0171(6) 0.0180(7) 0.0046(5) 0.0019(5) 0.0001(5)
C211 0.019(2) 0.029(3) 0.020(3) 0.008(2) 0.003(2) -0.001(2)
C212 0.024(3) 0.032(3) 0.030(3) 0.005(2) 0.005(2) 0.005(2)
C213 0.023(3) 0.057(4) 0.035(4) 0.016(3) 0.002(3) 0.011(3)
C214 0.017(3) 0.071(5) 0.050(4) 0.026(4) -0.003(3) -0.006(3)
C215 0.031(3) 0.050(4) 0.052(4) 0.016(3) -0.011(3) -0.023(3)
C216 0.028(3) 0.029(3) 0.039(4) 0.010(3) -0.004(3) -0.006(2)
C221 0.022(2) 0.020(2) 0.020(3) 0.004(2) 0.001(2) 0.001(2)
C222 0.048(4) 0.027(3) 0.025(3) 0.010(2) 0.012(3) 0.009(3)
C223 0.062(4) 0.021(3) 0.039(4) 0.010(3) 0.012(3) 0.018(3)
C224 0.052(4) 0.023(3) 0.030(3) 0.015(2) 0.000(3) 0.001(3)
C225 0.050(4) 0.043(4) 0.032(4) 0.021(3) 0.014(3) 0.005(3)
C226 0.040(3) 0.036(3) 0.039(4) 0.017(3) 0.019(3) 0.013(3)
P3 0.0145(5) 0.0130(5) 0.0195(7) 0.0011(5) 0.0004(5) 0.0006(4)
C311 0.018(2) 0.013(2) 0.019(3) -0.0004(18) -0.0009(19) 0.0003(18)
C312 0.020(2) 0.016(2) 0.025(3) 0.005(2) 0.003(2) 0.0000(19)
C313 0.019(2) 0.020(2) 0.030(3) 0.000(2) -0.005(2) 0.002(2)
C314 0.035(3) 0.017(2) 0.022(3) 0.001(2) -0.009(2) -0.004(2)
C315 0.036(3) 0.020(3) 0.021(3) -0.002(2) 0.004(2) -0.004(2)
C316 0.025(3) 0.024(3) 0.028(3) -0.001(2) 0.005(2) -0.004(2)
C321 0.018(2) 0.016(2) 0.022(3) 0.0029(19) 0.0072(19) 0.0038(18)
C322 0.024(3) 0.018(2) 0.024(3) 0.001(2) 0.004(2) 0.000(2)
C323 0.038(3) 0.014(2) 0.039(4) 0.003(2) 0.010(3) 0.004(2)
C324 0.040(3) 0.028(3) 0.054(4) 0.019(3) 0.008(3) 0.014(3)
C325 0.026(3) 0.043(4) 0.061(5) 0.021(3) -0.004(3) 0.010(3)
C326 0.019(3) 0.027(3) 0.046(4) 0.009(3) 0.003(2) 0.001(2)
C20 0.017(2) 0.017(2) 0.024(3) 0.001(2) 0.006(2) -0.0011(18)
P4 0.0143(5) 0.0139(5) 0.0165(6) 0.0014(5) -0.0004(5) 0.0000(4)
C411 0.014(2) 0.019(2) 0.020(3) 0.0031(19) 0.0015(18) 0.0033(18)
C412 0.023(2) 0.021(2) 0.019(3) 0.005(2) 0.003(2) -0.002(2)
C413 0.024(3) 0.037(3) 0.016(3) 0.002(2) 0.000(2) -0.001(2)
C414 0.031(3) 0.034(3) 0.021(3) 0.011(2) 0.002(2) 0.008(2)
C415 0.029(3) 0.023(3) 0.033(3) 0.012(2) 0.005(2) 0.001(2)
C416 0.023(3) 0.023(3) 0.025(3) 0.002(2) -0.001(2) 0.004(2)
C421 0.015(2) 0.016(2) 0.024(3) 0.0019(19) -0.0021(19) 0.0010(18)
C422 0.023(3) 0.031(3) 0.024(3) -0.001(2) 0.002(2) -0.001(2)
C423 0.028(3) 0.035(3) 0.028(3) -0.012(3) 0.000(2) -0.002(2)
C424 0.022(3) 0.031(3) 0.041(4) -0.005(3) -0.002(2) -0.009(2)
C425 0.023(3) 0.034(3) 0.038(4) -0.002(3) 0.007(2) -0.008(2)
C426 0.024(3) 0.026(3) 0.022(3) -0.006(2) 0.002(2) -0.006(2)
C01 0.060(5) 0.047(5) 0.037(5) 0.015(4) -0.008(4) -0.004(4)
Cl11 0.0442(11) 0.0526(12) 0.0304(11) 0.0131(8) -0.0030(8) 0.0062(9)
Cl12 0.0514(15) 0.149(3) 0.0607(18) 0.0140(18) -0.0019(12) 0.0429(18)
C02 0.052(4) 0.054(5) 0.057(5) -0.001(4) 0.003(4) 0.004(4)
Cl21 0.0731(14) 0.0599(13) 0.0657(14) 0.0145(11) -0.0149(11) -0.0047(11)
Cl22 0.0976(18) 0.0576(13) 0.0628(14) 0.0216(11) 0.0129(12) 0.0129(12)
C03 0.076(9) 0.061(8) 0.099(11) 0.030(8) -0.041(8) 0.006(7)
Cl31 0.043(2) 0.047(2) 0.080(3) 0.023(2) -0.028(2) -0.0170(16)
Cl32 0.083(4) 0.061(5) 0.056(4) -0.028(4) 0.031(3) -0.049(4)
C03' 0.076(9) 0.061(8) 0.099(11) 0.030(8) -0.041(8) 0.006(7)
Cl33 0.160(6) 0.052(3) 0.055(3) 0.001(2) 0.018(3) -0.031(4)
Cl34 0.167(9) 0.071(6) 0.090(6) -0.044(5) 0.071(6) -0.068(5)
C04 0.045(4) 0.049(4) 0.040(4) -0.003(4) -0.010(4) 0.026(4)
Cl41 0.049(3) 0.058(4) 0.047(4) -0.003(3) -0.005(3) 0.024(3)
Cl42 0.173(11) 0.176(11) 0.179(11) 0.001(9) -0.006(8) 0.007(9)
C04' 0.045(4) 0.049(4) 0.040(4) -0.003(4) -0.010(4) 0.026(4)
Cl43 0.069(5) 0.076(5) 0.094(6) 0.026(5) -0.001(5) 0.005(5)
Cl44 0.117(8) 0.100(7) 0.092(7) 0.004(6) -0.010(6) 0.009(6)

loop_
_atom_type_symbol
_atom_type_description
_atom_type_scat_dispersion_real
_atom_type_scat_dispersion_imag
_atom_type_scat_source
C C 0.0033 0.0016 'International Tables Vol C Tables 4.2.6.8 and 6.1.1.4'
H H 0 0 'International Tables Vol C Tables 4.2.6.8 and 6.1.1.4'
N N 0.0061 0.0033 'International Tables Vol C Tables 4.2.6.8 and 6.1.1.4'
O O 0.0106 0.006 'International Tables Vol C Tables 4.2.6.8 and 6.1.1.4'
P P 0.1023 0.0942 'International Tables Vol C Tables 4.2.6.8 and 6.1.1.4'
Cl Cl 0.1484 0.1585 'International Tables Vol C Tables 4.2.6.8 and 6.1.1.4'
Ru Ru -1.2594 0.8363 'International Tables Vol C Tables 4.2.6.8 and 6.1.1.4'
Re Re -1.0185 7.231 'International Tables Vol C Tables 4.2.6.8 and 6.1.1.4'

loop_
_exptl_crystal_face_index_h
_exptl_crystal_face_index_k
_exptl_crystal_face_index_l
_exptl_crystal_face_perp_dist
0 -1 0 0.0423
0 1 0 0.0552
-1 0 1 0.0754
1 0 -1 0.0992
0 0 -1 0.0094
0 0 1 0.0059

loop_
_geom_angle_atom_site_label_1
_geom_angle_atom_site_label_2
_geom_angle_atom_site_label_3
_geom_angle
C1 Ru1 P2 88.08(14)
C1 Ru1 P4 89.99(14)
P2 Ru1 P4 178.07(5)
C1 Ru1 P1 90.25(14)
P2 Ru1 P1 71.83(5)
P4 Ru1 P1 108.12(5)
C1 Ru1 P3 92.03(14)
P2 Ru1 P3 108.19(5)
P4 Ru1 P3 71.94(4)
P1 Ru1 P3 177.73(5)
C1 Ru1 Cl1 179.21(15)
P2 Ru1 Cl1 91.88(5)
P4 Ru1 Cl1 90.05(5)
P1 Ru1 Cl1 88.99(5)
P3 Ru1 Cl1 88.74(5)
C11 Re1 C21 89.2(2)
C11 Re1 C31 89.1(3)
C21 Re1 C31 88.6(2)
C11 Re1 N21 96.63(19)
C21 Re1 N21 173.79(18)
C31 Re1 N21 93.6(2)
C11 Re1 N11 171.58(19)
C21 Re1 N11 99.14(18)
C31 Re1 N11 92.4(2)
N21 Re1 N11 75.02(14)
C11 Re1 Cl2 93.59(19)
C21 Re1 Cl2 92.23(18)
C31 Re1 Cl2 177.19(18)
N21 Re1 Cl2 85.23(12)
N11 Re1 Cl2 84.82(11)
O11 C11 Re1 178.4(5)
O21 C21 Re1 178.9(5)
O31 C31 Re1 173.2(6)
C2 C1 Ru1 178.8(5)
C1 C2 C15 177.8(6)
C16 N11 C12 118.7(4)
C16 N11 Re1 124.7(3)
C12 N11 Re1 116.6(3)
N11 C12 C13 120.9(4)
N11 C12 C22 116.1(4)
C13 C12 C22 123.0(4)
C14 C13 C12 119.7(5)
C14 C13 H13 120.1
C12 C13 H13 120.1
C13 C14 C15 120.3(4)
C13 C14 H14 119.8
C15 C14 H14 119.8
C16 C15 C14 116.2(4)
C16 C15 C2 120.7(4)
C14 C15 C2 123.1(4)
N11 C16 C15 124.1(4)
N11 C16 H16 117.9
C15 C16 H16 117.9
C26 N21 C22 118.4(4)
C26 N21 Re1 124.6(3)
C22 N21 Re1 117.0(3)
N21 C22 C23 121.1(4)
N21 C22 C12 115.2(4)
C23 C22 C12 123.7(4)
C22 C23 C24 119.7(5)
C22 C23 H23 120.1
C24 C23 H23 120.1
C25 C24 C23 119.0(5)
C25 C24 H24 120.5
C23 C24 H24 120.5
C26 C25 C24 118.8(5)
C26 C25 H25 120.6
C24 C25 H25 120.6
N21 C26 C25 122.9(5)
N21 C26 H26 118.5
C25 C26 H26 118.5
C111 P1 C121 101.0(2)
C111 P1 C10 107.5(2)
C121 P1 C10 106.2(2)
C111 P1 Ru1 121.29(18)
C121 P1 Ru1 124.25(16)
C10 P1 Ru1 94.66(17)
C116 C111 C112 119.1(5)
C116 C111 P1 119.3(4)
C112 C111 P1 121.3(4)
C111 C112 C113 120.5(5)
C111 C112 H112 119.8
C113 C112 H112 119.8
C114 C113 C112 120.2(5)
C114 C113 H113 119.9
C112 C113 H113 119.9
C113 C114 C115 120.0(5)
C113 C114 H114 120
C115 C114 H114 120
C114 C115 C116 120.1(6)
C114 C115 H115 120
C116 C115 H115 120
C111 C116 C115 120.2(5)
C111 C116 H116 119.9
C115 C116 H116 119.9
C122 C121 C126 118.4(5)
C122 C121 P1 119.9(4)
C126 C121 P1 121.4(4)
C121 C122 C123 120.8(5)
C121 C122 H122 119.6
C123 C122 H122 119.6
C124 C123 C122 119.8(6)
C124 C123 H123 120.1
C122 C123 H123 120.1
C125 C124 C123 120.2(6)
C125 C124 H124 119.9
C123 C124 H124 119.9
C124 C125 C126 120.1(6)
C124 C125 H125 120
C126 C125 H125 120
C121 C126 C125 120.8(5)
C121 C126 H126 119.6
C125 C126 H126 119.6
P2 C10 P1 96.1(2)
P2 C10 H10A 112.5
P1 C10 H10A 112.5
P2 C10 H10B 112.5
P1 C10 H10B 112.5
H10A C10 H10B 110
C221 P2 C211 102.3(2)
C221 P2 C10 107.1(2)
C211 P2 C10 105.2(2)
C221 P2 Ru1 124.95(17)
C211 P2 Ru1 119.65(17)
C10 P2 Ru1 95.16(17)
C212 C211 C216 119.0(5)
C212 C211 P2 121.4(4)
C216 C211 P2 119.4(4)
C213 C212 C211 120.8(6)
C213 C212 H212 119.6
C211 C212 H212 119.6
C214 C213 C212 119.5(6)
C214 C213 H213 120.2
C212 C213 H213 120.2
C213 C214 C215 121.0(6)
C213 C214 H214 119.5
C215 C214 H214 119.5
C214 C215 C216 119.1(6)
C214 C215 H215 120.5
C216 C215 H215 120.5
C211 C216 C215 120.7(6)
C211 C216 H216 119.7
C215 C216 H216 119.7
C226 C221 C222 118.7(5)
C226 C221 P2 121.9(4)
C222 C221 P2 119.3(4)
C221 C222 C223 120.9(6)
C221 C222 H222 119.5
C223 C222 H222 119.5
C224 C223 C222 120.8(6)
C224 C223 H223 119.6
C222 C223 H223 119.6
C223 C224 C225 118.6(5)
C223 C224 H224 120.7
C225 C224 H224 120.7
C224 C225 C226 120.4(6)
C224 C225 H225 119.8
C226 C225 H225 119.8
C221 C226 C225 120.5(6)
C221 C226 H226 119.7
C225 C226 H226 119.7
C311 P3 C321 101.5(2)
C311 P3 C20 106.1(2)
C321 P3 C20 106.1(2)
C311 P3 Ru1 121.40(16)
C321 P3 Ru1 124.85(17)
C20 P3 Ru1 94.30(16)
C316 C311 C312 118.9(5)
C316 C311 P3 121.3(4)
C312 C311 P3 119.8(4)
C313 C312 C311 119.9(5)
C313 C312 H312 120.1
C311 C312 H312 120.1
C314 C313 C312 120.0(5)
C314 C313 H313 120
C312 C313 H313 120
C315 C314 C313 120.5(5)
C315 C314 H314 119.7
C313 C314 H314 119.7
C316 C315 C314 119.8(5)
C316 C315 H315 120.1
C314 C315 H315 120.1
C315 C316 C311 120.9(5)
C315 C316 H316 119.5
C311 C316 H316 119.5
C322 C321 C326 118.9(5)
C322 C321 P3 120.6(4)
C326 C321 P3 120.3(4)
C321 C322 C323 120.6(5)
C321 C322 H322 119.7
C323 C322 H322 119.7
C324 C323 C322 120.4(5)
C324 C323 H323 119.8
C322 C323 H323 119.8
C323 C324 C325 119.6(5)
C323 C324 H324 120.2
C325 C324 H324 120.2
C324 C325 C326 120.5(6)
C324 C325 H325 119.7
C326 C325 H325 119.7
C325 C326 C321 119.9(6)
C325 C326 H326 120
C321 C326 H326 120
P3 C20 P4 96.2(2)
P3 C20 H20A 112.5
P4 C20 H20A 112.5
P3 C20 H20B 112.5
P4 C20 H20B 112.5
H20A C20 H20B 110
C421 P4 C411 103.3(2)
C421 P4 C20 106.6(2)
C411 P4 C20 105.0(2)
C421 P4 Ru1 124.75(18)
C411 P4 Ru1 119.64(16)
C20 P4 Ru1 94.70(16)
C416 C411 C412 118.9(5)
C416 C411 P4 121.6(4)
C412 C411 P4 119.1(4)
C413 C412 C411 120.5(5)
C413 C412 H412 119.7
C411 C412 H412 119.7
C412 C413 C414 120.1(5)
C412 C413 H413 120
C414 C413 H413 120
C415 C414 C413 119.8(5)
C415 C414 H414 120.1
C413 C414 H414 120.1
C414 C415 C416 121.0(5)
C414 C415 H415 119.5
C416 C415 H415 119.5
C411 C416 C415 119.8(5)
C411 C416 H416 120.1
C415 C416 H416 120.1
C422 C421 C426 119.2(5)
C422 C421 P4 119.8(4)
C426 C421 P4 121.0(4)
C421 C422 C423 120.5(5)
C421 C422 H422 119.8
C423 C422 H422 119.8
C424 C423 C422 119.9(5)
C424 C423 H423 120.1
C422 C423 H423 120.1
C423 C424 C425 119.8(5)
C423 C424 H424 120.1
C425 C424 H424 120.1
C424 C425 C426 120.4(5)
C424 C425 H425 119.8
C426 C425 H425 119.8
C425 C426 C421 120.2(5)
C425 C426 H426 119.9
C421 C426 H426 119.9
Cl12 C01 Cl11 112.8(5)
Cl12 C01 H01A 109
Cl11 C01 H01A 109
Cl12 C01 H01B 109
Cl11 C01 H01B 109
H01A C01 H01B 107.8
Cl14 C01' Cl13 111.2(17)
Cl14 C01' H01C 109.4
Cl13 C01' H01C 109.4
Cl14 C01' H01D 109.4
Cl13 C01' H01D 109.4
H01C C01' H01D 108
Cl21 C02 Cl22 111.4(4)
Cl21 C02 H02A 109.3
Cl22 C02 H02A 109.3
Cl21 C02 H02B 109.3
Cl22 C02 H02B 109.3
H02A C02 H02B 108
Cl31 C03 Cl32 116.1(10)
Cl31 C03 H03A 108.3
Cl32 C03 H03A 108.3
Cl31 C03 H03B 108.3
Cl32 C03 H03B 108.3
H03A C03 H03B 107.4
Cl33 C03' Cl34 114.2(10)
Cl33 C03' H03C 108.7
Cl34 C03' H03C 108.7
Cl33 C03' H03D 108.7
Cl34 C03' H03D 108.7
H03C C03' H03D 107.6
Cl41 C04 Cl42 110.0(13)
Cl41 C04 H04A 109.7
Cl42 C04 H04A 109.7
Cl41 C04 H04B 109.7
Cl42 C04 H04B 109.7
H04A C04 H04B 108.2
Cl44 C04' Cl43 109.4(15)
Cl44 C04' H04C 109.8
Cl43 C04' H04C 109.8
Cl44 C04' H04D 109.8
Cl43 C04' H04D 109.8
H04C C04' H04D 108.2

loop_
_geom_bond_atom_site_label_1
_geom_bond_atom_site_label_2
_geom_bond_distance
Ru1 C1 1.972(5)
Ru1 P2 2.3412(13)
Ru1 P4 2.3458(13)
Ru1 P1 2.3549(13)
Ru1 P3 2.3634(13)
Ru1 Cl1 2.4916(13)
Re1 C11 1.903(5)
Re1 C21 1.922(5)
Re1 C31 1.980(7)
Re1 N21 2.175(4)
Re1 N11 2.178(4)
Re1 Cl2 2.4496(16)
C11 O11 1.158(6)
C21 O21 1.149(6)
C31 O31 1.061(7)
C1 C2 1.214(7)
C2 C15 1.418(7)
N11 C16 1.337(6)
N11 C12 1.357(6)
C12 C13 1.396(7)
C12 C22 1.471(6)
C13 C14 1.375(7)
C13 H13 0.95
C14 C15 1.402(7)
C14 H14 0.95
C15 C16 1.401(6)
C16 H16 0.95
N21 C26 1.343(6)
N21 C22 1.365(6)
C22 C23 1.381(7)
C23 C24 1.385(7)
C23 H23 0.95
C24 C25 1.383(8)
C24 H24 0.95
C25 C26 1.376(7)
C25 H25 0.95
C26 H26 0.95
P1 C111 1.819(5)
P1 C121 1.829(5)
P1 C10 1.852(5)
C111 C116 1.386(7)
C111 C112 1.390(7)
C112 C113 1.394(7)
C112 H112 0.95
C113 C114 1.377(8)
C113 H113 0.95
C114 C115 1.380(8)
C114 H114 0.95
C115 C116 1.404(7)
C115 H115 0.95
C116 H116 0.95
C121 C122 1.389(7)
C121 C126 1.389(7)
C122 C123 1.400(8)
C122 H122 0.95
C123 C124 1.377(9)
C123 H123 0.95
C124 C125 1.373(9)
C124 H124 0.95
C125 C126 1.397(8)
C125 H125 0.95
C126 H126 0.95
C10 P2 1.850(5)
C10 H10A 0.99
C10 H10B 0.99
P2 C221 1.822(5)
P2 C211 1.828(5)
C211 C212 1.389(7)
C211 C216 1.390(8)
C212 C213 1.385(8)
C212 H212 0.95
C213 C214 1.378(10)
C213 H213 0.95
C214 C215 1.386(10)
C214 H214 0.95
C215 C216 1.392(8)
C215 H215 0.95
C216 H216 0.95
C221 C226 1.371(8)
C221 C222 1.375(7)
C222 C223 1.387(8)
C222 H222 0.95
C223 C224 1.370(9)
C223 H223 0.95
C224 C225 1.382(9)
C224 H224 0.95
C225 C226 1.398(8)
C225 H225 0.95
C226 H226 0.95
P3 C311 1.822(5)
P3 C321 1.835(5)
P3 C20 1.855(5)
C311 C316 1.395(7)
C311 C312 1.396(7)
C312 C313 1.388(7)
C312 H312 0.95
C313 C314 1.385(8)
C313 H313 0.95
C314 C315 1.377(8)
C314 H314 0.95
C315 C316 1.375(8)
C315 H315 0.95
C316 H316 0.95
C321 C322 1.382(7)
C321 C326 1.397(7)
C322 C323 1.390(7)
C322 H322 0.95
C323 C324 1.377(9)
C323 H323 0.95
C324 C325 1.378(9)
C324 H324 0.95
C325 C326 1.392(8)
C325 H325 0.95
C326 H326 0.95
C20 P4 1.861(5)
C20 H20A 0.99
C20 H20B 0.99
P4 C421 1.822(5)
P4 C411 1.827(5)
C411 C416 1.392(7)
C411 C412 1.399(7)
C412 C413 1.383(7)
C412 H412 0.95
C413 C414 1.391(8)
C413 H413 0.95
C414 C415 1.365(8)
C414 H414 0.95
C415 C416 1.395(7)
C415 H415 0.95
C416 H416 0.95
C421 C422 1.373(7)
C421 C426 1.393(7)
C422 C423 1.397(8)
C422 H422 0.95
C423 C424 1.376(8)
C423 H423 0.95
C424 C425 1.377(8)
C424 H424 0.95
C425 C426 1.382(7)
C425 H425 0.95
C426 H426 0.95
C01 Cl12 1.729(8)
C01 Cl11 1.746(9)
C01 H01A 0.99
C01 H01B 0.99
C01' Cl14 1.74(2)
C01' Cl13 1.74(2)
C01' H01C 0.99
C01' H01D 0.99
C02 Cl21 1.757(8)
C02 Cl22 1.757(8)
C02 H02A 0.99
C02 H02B 0.99
C03 Cl31 1.684(14)
C03 Cl32 1.695(15)
C03 H03A 0.99
C03 H03B 0.99
C03' Cl33 1.711(13)
C03' Cl34 1.712(14)
C03' H03C 0.99
C03' H03D 0.99
C04 Cl41 1.592(17)
C04 Cl42 1.714(17)
C04 H04A 0.99
C04 H04B 0.99
C04' Cl44 1.716(19)
C04' Cl43 1.733(19)
C04' H04C 0.99
C04' H04D 0.99
